data_4349779
loop_
_publ_author_name
'Ding, Zhong-Yu'
'Meng, Yin-Shan'
'Xiao, Yi'
'Zhang, Yi-Quan'
'Zhu, Yuan-Yuan'
'Gao, Song'

_publ_section_title
;
 Probing the influence of molecular symmetry on the magnetic anisotropy of
 octahedral cobalt(ii) complexes
;
_journal_issue 11
_journal_name_full 'Inorganic Chemistry Frontiers'
_journal_page_first 1909
_journal_paper_doi 10.1039/C7QI00547D
_journal_volume 4
_journal_year 2017
_chemical_absolute_configuration meso
_chemical_compound_source no
_chemical_formula_moiety 'C40 H44 Co N8 O4, 2(Cl O4), 2(H2 O)'
_chemical_formula_sum 'C40 H48 Cl2 Co N8 O14'
_chemical_formula_weight 994.69
_chemical_name_common Co(L4)2(ClO4)2
_chemical_name_systematic 5
_space_group_crystal_system orthorhombic
_space_group_IT_number 43
_space_group_name_Hall 'F 2 -2d'
_space_group_name_H-M_alt 'F d d 2'
_atom_sites_solution_hydrogens mixed
_atom_sites_solution_primary direct
_audit_creation_date 2016-04-19
_audit_creation_method
;
Olex2 1.2
(compiled 2016.02.19 svn.r3266 for OlexSys, GUI svn.r5155)
;
_audit_update_record
;
2016-05-02 deposited with the CCDC.
2017-09-27 downloaded from the CCDC.
;
_cell_angle_alpha 90
_cell_angle_beta 90
_cell_angle_gamma 90
_cell_formula_units_Z 16
_cell_length_a 25.736(3)
_cell_length_b 75.453(7)
_cell_length_c 9.3523(9)
_cell_measurement_reflns_used 5651
_cell_measurement_temperature 296.15
_cell_measurement_theta_max 19.907
_cell_measurement_theta_min 2.333
_cell_volume 18161(3)
_computing_cell_refinement 'SAINT v7.68A (Bruker, 2009)'
_computing_data_reduction 'SAINT v7.68A (Bruker, 2009)'
_computing_molecular_graphics 'Olex2 (Dolomanov et al., 2009)'
_computing_publication_material 'Olex2 (Dolomanov et al., 2009)'
_computing_structure_refinement 'XL (Sheldrick, 2008)'
_computing_structure_solution 'ShelXT (Sheldrick, 2015)'
_diffrn_ambient_temperature 296.15
_diffrn_measured_fraction_theta_full 0.998
_diffrn_measured_fraction_theta_max 0.993
_diffrn_measurement_device_type 'CCD area detector'
_diffrn_measurement_method 'phi and omega scans'
_diffrn_radiation_type MoK\a
_diffrn_radiation_wavelength 0.71073
_diffrn_reflns_av_R_equivalents 0.0566
_diffrn_reflns_av_unetI/netI 0.0619
_diffrn_reflns_Laue_measured_fraction_full 0.998
_diffrn_reflns_Laue_measured_fraction_max 0.993
_diffrn_reflns_limit_h_max 31
_diffrn_reflns_limit_h_min -30
_diffrn_reflns_limit_k_max 93
_diffrn_reflns_limit_k_min -92
_diffrn_reflns_limit_l_max 11
_diffrn_reflns_limit_l_min -11
_diffrn_reflns_number 34526
_diffrn_reflns_point_group_measured_fraction_full 0.999
_diffrn_reflns_point_group_measured_fraction_max 0.994
_diffrn_reflns_theta_full 25.242
_diffrn_reflns_theta_max 26.371
_diffrn_reflns_theta_min 1.672
_exptl_absorpt_coefficient_mu 0.570
_exptl_absorpt_correction_T_max 0.7455
_exptl_absorpt_correction_T_min 0.6712
_exptl_absorpt_correction_type multi-scan
_exptl_absorpt_process_details
;
SADABS-2008/1 (Bruker,2008) was used for absorption correction.
wR2(int) was 0.0864 before and 0.0510 after correction.
The Ratio of minimum to maximum transmission is 0.9003.
The \l/2 correction factor is 0.0015.
;
_exptl_crystal_colour colourless
_exptl_crystal_colour_primary colourless
_exptl_crystal_density_diffrn 1.455
_exptl_crystal_description block
_exptl_crystal_F_000 8272
_exptl_crystal_preparation 'Magnetic properties'
_exptl_crystal_recrystallization_method 'Re-crystallisation from solvent'
_exptl_crystal_size_max 0.43
_exptl_crystal_size_mid 0.36
_exptl_crystal_size_min 0.30
_refine_diff_density_max 0.671
_refine_diff_density_min -0.548
_refine_diff_density_rms 0.071
_refine_ls_abs_structure_details
;
 Refined as a perfect inversion twin.
;
_refine_ls_abs_structure_Flack 0.5
_refine_ls_extinction_method none
_refine_ls_goodness_of_fit_ref 1.003
_refine_ls_hydrogen_treatment constr
_refine_ls_matrix_type full
_refine_ls_number_parameters 594
_refine_ls_number_reflns 8535
_refine_ls_number_restraints 73
_refine_ls_restrained_S_all 1.066
_refine_ls_R_factor_all 0.0878
_refine_ls_R_factor_gt 0.0629
_refine_ls_shift/su_max 0.001
_refine_ls_shift/su_mean 0.000
_refine_ls_structure_factor_coef Fsqd
_refine_ls_weighting_details 'w=1/[\s^2^(Fo^2^)+(0.1219P)^2^] where P=(Fo^2^+2Fc^2^)/3'
_refine_ls_weighting_scheme calc
_refine_ls_wR_factor_gt 0.1672
_refine_ls_wR_factor_ref 0.1851
_reflns_Friedel_coverage 0.881
_reflns_Friedel_fraction_full 0.999
_reflns_Friedel_fraction_max 0.995
_reflns_number_gt 6299
_reflns_number_total 8535
_reflns_threshold_expression 'I > 2\s(I)'
_cod_data_source_file c7qi00547d2.cif
_cod_data_source_block 5_CCDC1
_cod_database_code 4349779
_shelx_space_group_comment
;
The symmetry employed for this shelxl refinement is uniquely defined
by the following loop, which should always be used as a source of
symmetry information in preference to the above space-group names.
They are only intended as comments.
;
_olex2_refinement_description
;
1. Fixed Uiso
 At 1.2 times of:
  All C(H) groups, All C(H,H) groups
 At 1.5 times of:
  All C(H,H,H) groups, All O(H,H) groups
2. Restrained distances
 Cl1-O5 \\sim Cl1-O6 \\sim Cl1-O7 \\sim Cl1-O8
 with sigma of 0.01
 Cl2-O9 \\sim Cl2-O10 \\sim Cl2-O11 \\sim Cl2-O12
 with sigma of 0.01
 O9-O10 \\sim O10-O11 \\sim O11-O12 \\sim O12-O9
 with sigma of 0.02
 O5-O6 \\sim O6-O7 \\sim O7-O8 \\sim O8-O5
 with sigma of 0.02
3. Uiso/Uaniso restraints and constraints
Uanis(O9) \\sim Ueq, Uanis(O10) \\sim Ueq, Uanis(O11) \\sim Ueq, Uanis(O12)
\\sim Ueq: with sigma of 0.01 and sigma for terminal atoms of 0.02
Uanis(O5) \\sim Ueq, Uanis(O6) \\sim Ueq, Uanis(O7) \\sim Ueq, Uanis(O8) \\sim
Ueq: with sigma of 0.01 and sigma for terminal atoms of 0.02
4.a Riding coordinates:
 O13(H13A,H13B), O14(H14A,H14B)
4.b Secondary CH2 refined with riding coordinates:
 C4(H4A,H4B), C17(H17A,H17B), C24(H24A,H24B), C37(H37A,H37B)
4.c Aromatic/amide H refined with riding coordinates:
 C7(H7), C10(H10), C11(H11), C12(H12), C13(H13), C14(H14), C27(H27), C30(H30),
 C31(H31), C32(H32), C33(H33), C34(H34)
4.d Idealised Me refined as rotating group:
 C1(H1A,H1B,H1C), C2(H2A,H2B,H2C), C19(H19A,H19B,H19C), C20(H20A,H20B,H20C),
 C21(H21A,H21B,H21C), C22(H22A,H22B,H22C), C39(H39A,H39B,H39C), C40(H40A,H40B,
 H40C)
;
_shelx_shelxl_version_number 2014/7
_olex2_submission_special_instructions 'No special instructions were received'
_solvent_exptl_crystal_recrystallization_method acetonitrile/ether

loop_
_space_group_symop_operation_xyz
'x, y, z'
'-x, -y, z'
'-x+1/4, y+1/4, z+1/4'
'x+1/4, -y+1/4, z+1/4'
'x, y+1/2, z+1/2'
'-x, -y+1/2, z+1/2'
'-x+1/4, y+3/4, z+3/4'
'x+1/4, -y+3/4, z+3/4'
'x+1/2, y, z+1/2'
'-x+1/2, -y, z+1/2'
'-x+3/4, y+1/4, z+3/4'
'x+3/4, -y+1/4, z+3/4'
'x+1/2, y+1/2, z'
'-x+1/2, -y+1/2, z'
'-x+3/4, y+3/4, z+1/4'
'x+3/4, -y+3/4, z+1/4'

loop_
_atom_site_label
_atom_site_type_symbol
_atom_site_fract_x
_atom_site_fract_y
_atom_site_fract_z
_atom_site_U_iso_or_equiv
_atom_site_adp_type
_atom_site_occupancy
_atom_site_site_symmetry_order
_atom_site_calc_flag
_atom_site_refinement_flags_posn
_atom_site_refinement_flags_adp
Co1 Co 0.52284(3) 0.56695(2) 0.08072(10) 0.0356(2) Uani 1 1 d . .
O1 O 0.50064(19) 0.52549(6) 0.3755(6) 0.0478(13) Uani 1 1 d . .
O2 O 0.39605(19) 0.60154(7) 0.0423(6) 0.0492(13) Uani 1 1 d . .
O3 O 0.5299(2) 0.53863(7) -0.3048(6) 0.0548(14) Uani 1 1 d . .
O4 O 0.65824(18) 0.59553(7) 0.1824(6) 0.0475(12) Uani 1 1 d . .
N1 N 0.5385(2) 0.54388(7) 0.2170(6) 0.0369(12) Uani 1 1 d . .
N2 N 0.4583(2) 0.56525(7) 0.2110(6) 0.0349(12) Uani 1 1 d . .
N3 N 0.4743(2) 0.58886(8) 0.0111(6) 0.0424(14) Uani 1 1 d . .
N4 N 0.5010(2) 0.54983(7) -0.0970(6) 0.0403(13) Uani 1 1 d . .
N5 N 0.5862(2) 0.56795(7) -0.0528(6) 0.0351(12) Uani 1 1 d . .
N6 N 0.5780(2) 0.58371(7) 0.1938(7) 0.0413(13) Uani 1 1 d . .
N7 N 0.2404(3) 0.56032(13) 0.6652(11) 0.080(3) Uani 1 1 d . .
N8 N 0.8025(3) 0.57052(15) -0.5131(10) 0.081(3) Uani 1 1 d . .
C1 C 0.6281(3) 0.53758(12) 0.2946(15) 0.080(3) Uani 1 1 d . .
H1A H 0.6394 0.5469 0.2318 0.121 Uiso 1 1 calc GR .
H1B H 0.6543 0.5285 0.2991 0.121 Uiso 1 1 calc GR .
H1C H 0.6223 0.5423 0.3885 0.121 Uiso 1 1 calc GR .
C2 C 0.5879(6) 0.52036(14) 0.0991(14) 0.105(4) Uani 1 1 d . .
H2A H 0.5564 0.5200 0.0443 0.158 Uiso 1 1 calc GR .
H2B H 0.5995 0.5085 0.1176 0.158 Uiso 1 1 calc GR .
H2C H 0.6142 0.5266 0.0465 0.158 Uiso 1 1 calc GR .
C3 C 0.5781(3) 0.52969(9) 0.2386(8) 0.0426(16) Uani 1 1 d . .
C4 C 0.5531(3) 0.51831(12) 0.3543(14) 0.078(3) Uani 1 1 d . .
H4A H 0.5514 0.5060 0.3241 0.094 Uiso 1 1 calc R .
H4B H 0.5730 0.5190 0.4423 0.094 Uiso 1 1 calc R .
C5 C 0.4995(3) 0.54015(8) 0.2953(8) 0.0373(15) Uani 1 1 d . .
C6 C 0.4534(3) 0.55172(8) 0.3014(7) 0.0360(15) Uani 1 1 d . .
C7 C 0.4096(3) 0.54969(10) 0.3842(8) 0.0451(17) Uani 1 1 d . .
H7 H 0.4055 0.5397 0.4410 0.054 Uiso 1 1 calc R .
C8 C 0.3715(3) 0.56291(9) 0.3819(8) 0.0413(16) Uani 1 1 d . .
C9 C 0.3253(3) 0.56177(10) 0.4788(9) 0.0483(19) Uani 1 1 d . .
C10 C 0.2974(3) 0.54622(13) 0.4957(12) 0.070(3) Uani 1 1 d . .
H10 H 0.3064 0.5361 0.4450 0.083 Uiso 1 1 calc R .
C11 C 0.2555(4) 0.54612(14) 0.5902(15) 0.083(3) Uani 1 1 d . .
H11 H 0.2371 0.5356 0.6019 0.100 Uiso 1 1 calc R .
C12 C 0.2677(3) 0.57463(15) 0.6478(10) 0.065(2) Uani 1 1 d . .
H12 H 0.2586 0.5845 0.7021 0.078 Uiso 1 1 calc R .
C13 C 0.3098(3) 0.57636(11) 0.5534(9) 0.054(2) Uani 1 1 d . .
H13 H 0.3267 0.5872 0.5421 0.064 Uiso 1 1 calc R .
C14 C 0.3774(3) 0.57684(9) 0.2849(8) 0.0414(16) Uani 1 1 d . .
H14 H 0.3524 0.5857 0.2786 0.050 Uiso 1 1 calc R .
C15 C 0.4203(2) 0.57730(8) 0.1998(7) 0.0357(14) Uani 1 1 d . .
C16 C 0.4320(2) 0.58988(8) 0.0817(8) 0.0386(14) Uani 1 1 d . .
C17 C 0.4147(3) 0.60732(11) -0.1011(10) 0.057(2) Uani 1 1 d . .
H17A H 0.4089 0.6199 -0.1153 0.068 Uiso 1 1 calc R .
H17B H 0.3975 0.6008 -0.1768 0.068 Uiso 1 1 calc R .
C18 C 0.4721(3) 0.60314(10) -0.0972(9) 0.0506(19) Uani 1 1 d . .
C19 C 0.5047(4) 0.61899(12) -0.0447(13) 0.075(3) Uani 1 1 d . .
H19A H 0.4867 0.6248 0.0319 0.112 Uiso 1 1 calc GR .
H19B H 0.5098 0.6272 -0.1220 0.112 Uiso 1 1 calc GR .
H19C H 0.5377 0.6148 -0.0111 0.112 Uiso 1 1 calc GR .
C20 C 0.4944(4) 0.59674(13) -0.2404(10) 0.071(3) Uani 1 1 d . .
H20A H 0.5306 0.5940 -0.2290 0.107 Uiso 1 1 calc GR .
H20B H 0.4904 0.6059 -0.3110 0.107 Uiso 1 1 calc GR .
H20C H 0.4762 0.5863 -0.2709 0.107 Uiso 1 1 calc GR .
C21 C 0.4374(5) 0.52653(15) -0.0363(11) 0.088(3) Uani 1 1 d . .
H21A H 0.4662 0.5200 0.0024 0.132 Uiso 1 1 calc GR .
H21B H 0.4126 0.5184 -0.0762 0.132 Uiso 1 1 calc GR .
H21C H 0.4212 0.5333 0.0384 0.132 Uiso 1 1 calc GR .
C22 C 0.4133(4) 0.55087(14) -0.2017(13) 0.075(3) Uani 1 1 d . .
H22A H 0.4037 0.5588 -0.1260 0.112 Uiso 1 1 calc GR .
H22B H 0.3837 0.5439 -0.2287 0.112 Uiso 1 1 calc GR .
H22C H 0.4251 0.5576 -0.2826 0.112 Uiso 1 1 calc GR .
C23 C 0.4565(3) 0.53880(10) -0.1509(9) 0.0461(17) Uani 1 1 d . .
C24 C 0.4817(3) 0.52874(12) -0.2737(10) 0.058(2) Uani 1 1 d . .
H24A H 0.4895 0.5166 -0.2459 0.070 Uiso 1 1 calc R .
H24B H 0.4591 0.5285 -0.3566 0.070 Uiso 1 1 calc R .
C25 C 0.5370(3) 0.54872(9) -0.1897(8) 0.0427(16) Uani 1 1 d . .
C26 C 0.5870(2) 0.55808(8) -0.1733(8) 0.0369(14) Uani 1 1 d . .
C27 C 0.6295(3) 0.55758(9) -0.2595(7) 0.0414(16) Uani 1 1 d . .
H27 H 0.6300 0.5502 -0.3389 0.050 Uiso 1 1 calc R .
C28 C 0.6726(3) 0.56822(9) -0.2286(8) 0.0417(16) Uani 1 1 d . .
C29 C 0.7176(3) 0.56879(11) -0.3255(8) 0.0470(18) Uani 1 1 d . .
C30 C 0.7378(4) 0.55350(13) -0.3870(11) 0.067(3) Uani 1 1 d . .
H30 H 0.7235 0.5424 -0.3695 0.081 Uiso 1 1 calc R .
C31 C 0.7808(4) 0.55572(17) -0.4765(12) 0.083(3) Uani 1 1 d . .
H31 H 0.7953 0.5454 -0.5140 0.099 Uiso 1 1 calc R .
C32 C 0.7823(3) 0.58493(15) -0.4569(11) 0.069(3) Uani 1 1 d . .
H32 H 0.7969 0.5958 -0.4817 0.083 Uiso 1 1 calc R .
C33 C 0.7405(3) 0.58498(12) -0.3625(10) 0.055(2) Uani 1 1 d . .
H33 H 0.7279 0.5956 -0.3248 0.066 Uiso 1 1 calc R .
C34 C 0.6711(3) 0.57854(9) -0.1050(8) 0.0426(16) Uani 1 1 d . .
H34 H 0.6988 0.5859 -0.0810 0.051 Uiso 1 1 calc R .
C35 C 0.6270(3) 0.57763(8) -0.0180(7) 0.0348(14) Uani 1 1 d . .
C36 C 0.6197(3) 0.58594(8) 0.1234(7) 0.0382(16) Uani 1 1 d . .
C37 C 0.6417(3) 0.59742(12) 0.3319(10) 0.059(2) Uani 1 1 d . .
H37A H 0.6482 0.6094 0.3660 0.071 Uiso 1 1 calc R .
H37B H 0.6602 0.5891 0.3928 0.071 Uiso 1 1 calc R .
C38 C 0.5831(3) 0.59334(9) 0.3313(9) 0.0470(16) Uani 1 1 d . .
C39 C 0.5690(5) 0.58158(14) 0.4539(10) 0.084(3) Uani 1 1 d . .
H39A H 0.5340 0.5774 0.4417 0.127 Uiso 1 1 calc GR .
H39B H 0.5715 0.5881 0.5416 0.127 Uiso 1 1 calc GR .
H39C H 0.5923 0.5717 0.4570 0.127 Uiso 1 1 calc GR .
C40 C 0.5516(4) 0.61053(12) 0.3227(13) 0.075(3) Uani 1 1 d . .
H40A H 0.5545 0.6154 0.2283 0.113 Uiso 1 1 calc GR .
H40B H 0.5648 0.6189 0.3911 0.113 Uiso 1 1 calc GR .
H40C H 0.5158 0.6081 0.3433 0.113 Uiso 1 1 calc GR .
Cl2 Cl 0.61210(12) 0.37603(4) 0.4598(3) 0.0854(8) Uani 1 1 d D .
O9 O 0.6208(4) 0.35784(11) 0.441(2) 0.173(6) Uani 1 1 d D U
O10 O 0.6598(4) 0.38331(12) 0.4157(15) 0.157(5) Uani 1 1 d D U
O11 O 0.6016(8) 0.3742(3) 0.5963(12) 0.291(11) Uani 1 1 d D U
O12 O 0.5755(5) 0.3806(2) 0.3598(15) 0.210(7) Uani 1 1 d D U
Cl1 Cl 0.64964(12) 0.50191(4) 0.6751(3) 0.0871(8) Uani 1 1 d D .
O5 O 0.6200(8) 0.5122(2) 0.7596(19) 0.278(11) Uani 1 1 d D U
O6 O 0.6143(6) 0.49130(18) 0.603(2) 0.231(8) Uani 1 1 d D U
O7 O 0.6814(5) 0.49106(16) 0.7489(15) 0.165(5) Uani 1 1 d D U
O8 O 0.6727(5) 0.51202(19) 0.5746(16) 0.207(7) Uani 1 1 d D U
O13 O 0.7079(6) 0.4966(3) 0.059(2) 0.235(9) Uani 1 1 d . .
H13A H 0.7054 0.4906 -0.0302 0.352 Uiso 1 1 d R .
H13B H 0.7390 0.4939 0.0701 0.352 Uiso 1 1 d R .
O14 O 0.6487(7) 0.48677(19) 0.294(3) 0.253(10) Uani 1 1 d . .
H14A H 0.6685 0.4850 0.2333 0.380 Uiso 1 1 d R .
H14B H 0.6542 0.4870 0.3756 0.380 Uiso 1 1 d R .

loop_
_atom_site_aniso_label
_atom_site_aniso_U_11
_atom_site_aniso_U_22
_atom_site_aniso_U_33
_atom_site_aniso_U_23
_atom_site_aniso_U_13
_atom_site_aniso_U_12
Co1 0.0347(4) 0.0394(4) 0.0327(4) 0.0012(4) 0.0084(4) 0.0006(4)
O1 0.038(3) 0.047(3) 0.058(3) 0.019(2) 0.008(2) 0.003(2)
O2 0.042(3) 0.055(3) 0.051(3) 0.018(2) 0.007(2) 0.010(2)
O3 0.048(3) 0.070(3) 0.046(3) -0.027(3) 0.002(2) -0.004(3)
O4 0.041(3) 0.059(3) 0.043(3) -0.015(2) 0.002(2) -0.007(2)
N1 0.034(3) 0.036(3) 0.041(3) -0.001(2) 0.007(2) 0.002(2)
N2 0.035(3) 0.037(3) 0.033(3) 0.004(2) 0.006(3) 0.000(2)
N3 0.043(3) 0.049(3) 0.035(3) 0.010(3) 0.014(3) 0.005(3)
N4 0.039(3) 0.047(3) 0.035(3) -0.002(3) 0.002(3) -0.005(3)
N5 0.034(3) 0.039(3) 0.032(3) -0.004(2) 0.003(2) 0.004(2)
N6 0.042(3) 0.046(3) 0.036(3) -0.006(3) 0.009(3) -0.003(2)
N7 0.051(5) 0.104(6) 0.085(7) 0.031(5) 0.031(4) 0.010(5)
N8 0.055(5) 0.128(7) 0.060(5) -0.010(5) 0.025(4) -0.016(5)
C1 0.046(5) 0.069(5) 0.127(10) 0.017(6) -0.017(6) 0.004(4)
C2 0.149(11) 0.087(7) 0.078(8) -0.030(6) -0.011(8) 0.077(7)
C3 0.045(4) 0.039(3) 0.045(4) -0.001(3) 0.006(3) 0.008(3)
C4 0.047(5) 0.066(5) 0.122(10) 0.050(6) 0.014(5) 0.017(4)
C5 0.039(4) 0.035(3) 0.038(4) 0.001(3) -0.004(3) 0.001(3)
C6 0.038(4) 0.041(3) 0.028(4) 0.002(3) 0.004(3) 0.002(3)
C7 0.041(4) 0.053(4) 0.041(4) 0.012(3) 0.005(3) 0.003(3)
C8 0.037(4) 0.050(4) 0.038(4) 0.008(3) 0.006(3) -0.004(3)
C9 0.033(4) 0.062(4) 0.050(5) 0.022(4) 0.010(3) 0.007(3)
C10 0.049(5) 0.074(6) 0.086(7) 0.020(5) 0.022(5) -0.001(4)
C11 0.054(5) 0.084(7) 0.111(9) 0.036(7) 0.026(6) -0.002(5)
C12 0.050(5) 0.092(6) 0.052(5) 0.005(5) 0.018(4) 0.013(5)
C13 0.040(4) 0.068(5) 0.053(5) 0.017(4) 0.019(4) 0.005(4)
C14 0.034(4) 0.046(4) 0.044(4) 0.006(3) 0.004(3) 0.005(3)
C15 0.037(3) 0.037(3) 0.033(4) 0.007(3) 0.004(3) 0.002(3)
C16 0.037(3) 0.039(3) 0.040(4) 0.008(3) 0.005(3) 0.000(3)
C17 0.063(5) 0.053(4) 0.053(5) 0.029(4) 0.015(4) 0.013(4)
C18 0.055(5) 0.047(4) 0.050(5) 0.021(3) 0.019(4) 0.005(3)
C19 0.072(6) 0.062(5) 0.091(8) 0.021(5) 0.009(6) -0.005(4)
C20 0.089(7) 0.078(6) 0.047(5) 0.022(4) 0.025(5) 0.022(5)
C21 0.101(8) 0.109(8) 0.053(6) 0.008(6) -0.002(6) -0.061(7)
C22 0.057(5) 0.090(6) 0.078(7) -0.025(5) -0.010(5) 0.001(5)
C23 0.039(4) 0.057(4) 0.042(4) -0.007(4) 0.001(3) -0.011(3)
C24 0.048(5) 0.071(5) 0.055(5) -0.021(4) 0.002(4) -0.012(4)
C25 0.046(4) 0.050(4) 0.032(4) -0.005(3) -0.003(3) 0.002(3)
C26 0.037(3) 0.043(3) 0.031(3) 0.003(3) 0.004(3) 0.002(3)
C27 0.040(4) 0.053(4) 0.031(4) -0.007(3) 0.007(3) 0.002(3)
C28 0.035(4) 0.054(4) 0.036(4) -0.003(3) 0.003(3) 0.000(3)
C29 0.037(4) 0.075(5) 0.029(4) 0.001(3) 0.006(3) 0.001(3)
C30 0.055(5) 0.079(6) 0.067(7) -0.020(5) 0.028(4) 0.003(4)
C31 0.072(7) 0.106(8) 0.070(7) -0.023(6) 0.033(6) 0.012(6)
C32 0.038(4) 0.101(7) 0.068(7) 0.012(5) 0.011(4) -0.012(5)
C33 0.039(4) 0.071(5) 0.056(5) 0.001(4) 0.013(4) -0.001(4)
C34 0.035(4) 0.048(4) 0.045(4) -0.002(3) 0.006(3) -0.005(3)
C35 0.037(4) 0.039(3) 0.028(3) 0.002(3) 0.005(3) -0.001(3)
C36 0.038(4) 0.037(3) 0.040(4) -0.005(3) 0.002(3) -0.001(3)
C37 0.056(5) 0.072(5) 0.049(5) -0.018(4) 0.003(4) -0.002(4)
C38 0.053(4) 0.046(4) 0.042(4) -0.011(3) 0.010(4) -0.003(3)
C39 0.121(9) 0.094(7) 0.037(5) -0.008(5) 0.023(6) -0.025(6)
C40 0.068(6) 0.077(6) 0.080(7) -0.041(6) -0.002(5) 0.024(4)
Cl2 0.098(2) 0.0824(16) 0.0758(17) -0.0171(13) -0.0255(16) 0.0058(15)
O9 0.157(10) 0.103(7) 0.258(16) 0.020(9) 0.037(10) -0.009(6)
O10 0.119(7) 0.104(6) 0.247(14) 0.022(8) -0.048(9) -0.032(5)
O11 0.37(2) 0.37(2) 0.134(13) -0.080(15) 0.044(15) 0.082(18)
O12 0.123(9) 0.315(16) 0.193(14) 0.087(13) -0.036(9) 0.044(10)
Cl1 0.0852(17) 0.0845(16) 0.092(2) 0.0271(16) 0.0062(16) 0.0037(15)
O5 0.39(2) 0.216(14) 0.232(18) 0.014(13) 0.083(17) 0.169(15)
O6 0.189(12) 0.206(12) 0.299(19) 0.076(13) -0.100(13) -0.106(10)
O7 0.161(10) 0.161(9) 0.173(12) 0.022(9) -0.020(9) 0.055(8)
O8 0.194(12) 0.228(12) 0.199(13) 0.078(12) 0.011(11) -0.112(10)
O13 0.134(10) 0.39(3) 0.178(15) 0.022(19) -0.010(11) 0.037(13)
O14 0.283(19) 0.169(12) 0.31(2) 0.117(16) -0.04(2) 0.034(12)

loop_
_atom_type_symbol
_atom_type_description
_atom_type_scat_dispersion_real
_atom_type_scat_dispersion_imag
_atom_type_scat_source
C C 0.0033 0.0016 'International Tables Vol C Tables 4.2.6.8 and 6.1.1.4'
H H 0.0000 0.0000 'International Tables Vol C Tables 4.2.6.8 and 6.1.1.4'
Cl Cl 0.1484 0.1585 'International Tables Vol C Tables 4.2.6.8 and 6.1.1.4'
Co Co 0.3494 0.9721 'International Tables Vol C Tables 4.2.6.8 and 6.1.1.4'
N N 0.0061 0.0033 'International Tables Vol C Tables 4.2.6.8 and 6.1.1.4'
O O 0.0106 0.0060 'International Tables Vol C Tables 4.2.6.8 and 6.1.1.4'

loop_
_geom_angle_atom_site_label_1
_geom_angle_atom_site_label_2
_geom_angle_atom_site_label_3
_geom_angle
N2 Co1 N1 75.9(2)
N2 Co1 N3 76.2(2)
N2 Co1 N4 101.9(2)
N2 Co1 N6 105.9(2)
N3 Co1 N1 152.1(2)
N3 Co1 N4 94.2(2)
N3 Co1 N6 94.5(2)
N4 Co1 N1 91.2(2)
N5 Co1 N1 103.6(2)
N5 Co1 N2 178.1(2)
N5 Co1 N3 104.3(2)
N5 Co1 N4 76.3(2)
N5 Co1 N6 75.9(2)
N6 Co1 N1 93.3(2)
N6 Co1 N4 152.1(2)
C5 O1 C4 104.4(6)
C16 O2 C17 102.6(5)
C25 O3 C24 104.2(6)
C36 O4 C37 103.3(6)
C3 N1 Co1 140.7(4)
C5 N1 Co1 111.3(4)
C5 N1 C3 107.6(5)
C6 N2 Co1 119.9(4)
C6 N2 C15 120.1(6)
C15 N2 Co1 120.0(4)
C16 N3 Co1 112.4(4)
C16 N3 C18 106.1(6)
C18 N3 Co1 141.4(4)
C23 N4 Co1 141.4(5)
C25 N4 Co1 111.7(5)
C25 N4 C23 106.9(6)
C26 N5 Co1 119.9(4)
C35 N5 Co1 120.1(4)
C35 N5 C26 119.9(6)
C36 N6 Co1 112.1(5)
C36 N6 C38 108.0(6)
C38 N6 Co1 139.8(4)
C12 N7 C11 116.3(8)
C31 N8 C32 115.8(8)
H1A C1 H1B 109.5
H1A C1 H1C 109.5
H1B C1 H1C 109.5
C3 C1 H1A 109.5
C3 C1 H1B 109.5
C3 C1 H1C 109.5
H2A C2 H2B 109.5
H2A C2 H2C 109.5
H2B C2 H2C 109.5
C3 C2 H2A 109.5
C3 C2 H2B 109.5
C3 C2 H2C 109.5
N1 C3 C1 110.2(6)
N1 C3 C2 109.5(7)
N1 C3 C4 102.2(6)
C1 C3 C4 109.6(8)
C2 C3 C1 110.0(9)
C2 C3 C4 115.0(8)
O1 C4 C3 106.0(6)
O1 C4 H4A 110.5
O1 C4 H4B 110.5
C3 C4 H4A 110.5
C3 C4 H4B 110.5
H4A C4 H4B 108.7
O1 C5 C6 119.0(6)
N1 C5 O1 119.2(6)
N1 C5 C6 121.7(6)
N2 C6 C5 110.7(6)
N2 C6 C7 121.4(6)
C7 C6 C5 127.9(6)
C6 C7 H7 120.5
C6 C7 C8 119.1(6)
C8 C7 H7 120.5
C7 C8 C9 120.5(6)
C14 C8 C7 118.0(6)
C14 C8 C9 121.5(6)
C10 C9 C8 121.9(8)
C13 C9 C8 119.7(7)
C13 C9 C10 118.3(7)
C9 C10 H10 120.7
C9 C10 C11 118.5(9)
C11 C10 H10 120.7
N7 C11 C10 123.6(9)
N7 C11 H11 118.2
C10 C11 H11 118.2
N7 C12 H12 117.5
N7 C12 C13 125.0(9)
C13 C12 H12 117.5
C9 C13 C12 118.2(8)
C9 C13 H13 120.9
C12 C13 H13 120.9
C8 C14 H14 120.4
C15 C14 C8 119.2(6)
C15 C14 H14 120.4
N2 C15 C14 121.9(6)
N2 C15 C16 110.1(5)
C14 C15 C16 127.9(6)
O2 C16 C15 119.2(6)
N3 C16 O2 119.4(6)
N3 C16 C15 121.2(6)
O2 C17 H17A 111.1
O2 C17 H17B 111.1
O2 C17 C18 103.4(6)
H17A C17 H17B 109.0
C18 C17 H17A 111.1
C18 C17 H17B 111.1
N3 C18 C17 101.9(5)
N3 C18 C19 109.0(7)
N3 C18 C20 110.7(6)
C17 C18 C19 112.2(7)
C17 C18 C20 114.3(8)
C20 C18 C19 108.5(8)
C18 C19 H19A 109.5
C18 C19 H19B 109.5
C18 C19 H19C 109.5
H19A C19 H19B 109.5
H19A C19 H19C 109.5
H19B C19 H19C 109.5
C18 C20 H20A 109.5
C18 C20 H20B 109.5
C18 C20 H20C 109.5
H20A C20 H20B 109.5
H20A C20 H20C 109.5
H20B C20 H20C 109.5
H21A C21 H21B 109.5
H21A C21 H21C 109.5
H21B C21 H21C 109.5
C23 C21 H21A 109.5
C23 C21 H21B 109.5
C23 C21 H21C 109.5
H22A C22 H22B 109.5
H22A C22 H22C 109.5
H22B C22 H22C 109.5
C23 C22 H22A 109.5
C23 C22 H22B 109.5
C23 C22 H22C 109.5
N4 C23 C22 109.3(6)
N4 C23 C24 101.8(6)
C21 C23 N4 110.6(7)
C21 C23 C22 110.8(8)
C21 C23 C24 111.8(7)
C22 C23 C24 112.1(8)
O3 C24 C23 104.8(6)
O3 C24 H24A 110.8
O3 C24 H24B 110.8
C23 C24 H24A 110.8
C23 C24 H24B 110.8
H24A C24 H24B 108.9
O3 C25 C26 118.6(6)
N4 C25 O3 119.2(7)
N4 C25 C26 122.2(6)
N5 C26 C25 109.8(6)
N5 C26 C27 121.4(6)
C27 C26 C25 128.8(7)
C26 C27 H27 120.0
C26 C27 C28 120.0(7)
C28 C27 H27 120.0
C27 C28 C29 120.9(7)
C34 C28 C27 118.0(6)
C34 C28 C29 121.1(7)
C30 C29 C28 121.6(7)
C30 C29 C33 117.8(8)
C33 C29 C28 120.5(7)
C29 C30 H30 121.8
C29 C30 C31 116.3(9)
C31 C30 H30 121.8
N8 C31 C30 127.2(10)
N8 C31 H31 116.4
C30 C31 H31 116.4
N8 C32 H32 117.9
N8 C32 C33 124.2(9)
C33 C32 H32 117.9
C29 C33 H33 120.7
C32 C33 C29 118.6(8)
C32 C33 H33 120.7
C28 C34 H34 120.7
C28 C34 C35 118.6(6)
C35 C34 H34 120.7
N5 C35 C34 122.0(6)
N5 C35 C36 110.8(6)
C34 C35 C36 127.2(6)
O4 C36 C35 120.2(6)
N6 C36 O4 118.8(6)
N6 C36 C35 121.0(6)
O4 C37 H37A 110.7
O4 C37 H37B 110.7
O4 C37 C38 105.1(7)
H37A C37 H37B 108.8
C38 C37 H37A 110.7
C38 C37 H37B 110.7
N6 C38 C37 100.8(6)
N6 C38 C39 110.6(6)
N6 C38 C40 108.8(7)
C39 C38 C37 110.8(8)
C39 C38 C40 114.5(8)
C40 C38 C37 110.4(7)
C38 C39 H39A 109.5
C38 C39 H39B 109.5
C38 C39 H39C 109.5
H39A C39 H39B 109.5
H39A C39 H39C 109.5
H39B C39 H39C 109.5
C38 C40 H40A 109.5
C38 C40 H40B 109.5
C38 C40 H40C 109.5
H40A C40 H40B 109.5
H40A C40 H40C 109.5
H40B C40 H40C 109.5
O9 Cl2 O10 101.9(7)
O11 Cl2 O9 93.0(12)
O11 Cl2 O10 120.3(10)
O11 Cl2 O12 123.3(11)
O12 Cl2 O9 105.7(9)
O12 Cl2 O10 107.5(9)
O5 Cl1 O6 104.4(10)
O5 Cl1 O7 113.3(11)
O5 Cl1 O8 109.3(9)
O7 Cl1 O6 107.3(8)
O7 Cl1 O8 115.7(8)
O8 Cl1 O6 106.0(11)
H13A O13 H13B 93.1
H14A O14 H14B 126.8

loop_
_geom_bond_atom_site_label_1
_geom_bond_atom_site_label_2
_geom_bond_distance
Co1 N1 2.195(6)
Co1 N2 2.065(6)
Co1 N3 2.172(6)
Co1 N4 2.179(6)
Co1 N5 2.055(6)
Co1 N6 2.176(6)
O1 C4 1.468(10)
O1 C5 1.337(8)
O2 C16 1.328(8)
O2 C17 1.490(10)
O3 C24 1.476(10)
O3 C25 1.331(9)
O4 C36 1.345(8)
O4 C37 1.469(10)
N1 C3 1.491(9)
N1 C5 1.275(9)
N2 C6 1.331(8)
N2 C15 1.338(8)
N3 C16 1.276(9)
N3 C18 1.480(9)
N4 C23 1.502(9)
N4 C25 1.273(9)
N5 C26 1.351(9)
N5 C35 1.320(9)
N6 C36 1.270(9)
N6 C38 1.483(10)
N7 C11 1.339(15)
N7 C12 1.298(13)
N8 C31 1.295(14)
N8 C32 1.316(13)
C1 H1A 0.9600
C1 H1B 0.9600
C1 H1C 0.9600
C1 C3 1.511(12)
C2 H2A 0.9600
C2 H2B 0.9600
C2 H2C 0.9600
C2 C3 1.504(13)
C3 C4 1.524(12)
C4 H4A 0.9700
C4 H4B 0.9700
C5 C6 1.475(10)
C6 C7 1.374(10)
C7 H7 0.9300
C7 C8 1.400(10)
C8 C9 1.498(10)
C8 C14 1.396(10)
C9 C10 1.384(12)
C9 C13 1.363(12)
C10 H10 0.9300
C10 C11 1.394(14)
C11 H11 0.9300
C12 H12 0.9300
C12 C13 1.404(11)
C13 H13 0.9300
C14 H14 0.9300
C14 C15 1.361(10)
C15 C16 1.488(9)
C17 H17A 0.9700
C17 H17B 0.9700
C17 C18 1.509(11)
C18 C19 1.542(13)
C18 C20 1.536(12)
C19 H19A 0.9600
C19 H19B 0.9600
C19 H19C 0.9600
C20 H20A 0.9600
C20 H20B 0.9600
C20 H20C 0.9600
C21 H21A 0.9600
C21 H21B 0.9600
C21 H21C 0.9600
C21 C23 1.499(12)
C22 H22A 0.9600
C22 H22B 0.9600
C22 H22C 0.9600
C22 C23 1.514(13)
C23 C24 1.522(11)
C24 H24A 0.9700
C24 H24B 0.9700
C25 C26 1.474(10)
C26 C27 1.360(9)
C27 H27 0.9300
C27 C28 1.400(10)
C28 C29 1.471(10)
C28 C34 1.394(10)
C29 C30 1.389(12)
C29 C33 1.399(12)
C30 H30 0.9300
C30 C31 1.398(13)
C31 H31 0.9300
C32 H32 0.9300
C32 C33 1.393(11)
C33 H33 0.9300
C34 H34 0.9300
C34 C35 1.398(9)
C35 C36 1.476(10)
C37 H37A 0.9700
C37 H37B 0.9700
C37 C38 1.540(11)
C38 C39 1.495(13)
C38 C40 1.532(11)
C39 H39A 0.9600
C39 H39B 0.9600
C39 H39C 0.9600
C40 H40A 0.9600
C40 H40B 0.9600
C40 H40C 0.9600
Cl2 O9 1.402(9)
Cl2 O10 1.406(9)
Cl2 O11 1.312(10)
Cl2 O12 1.372(9)
Cl1 O5 1.347(10)
Cl1 O6 1.387(9)
Cl1 O7 1.347(9)
Cl1 O8 1.348(9)
O13 H13A 0.9545
O13 H13B 0.8333
O14 H14A 0.7733
O14 H14B 0.7809

loop_
_geom_torsion_atom_site_label_1
_geom_torsion_atom_site_label_2
_geom_torsion_atom_site_label_3
_geom_torsion_atom_site_label_4
_geom_torsion
Co1 N1 C3 C1 68.1(10)
Co1 N1 C3 C2 -53.0(11)
Co1 N1 C3 C4 -175.4(7)
Co1 N1 C5 O1 174.0(5)
Co1 N1 C5 C6 -6.9(8)
Co1 N2 C6 C5 2.8(7)
Co1 N2 C6 C7 -176.6(5)
Co1 N2 C15 C14 -179.0(5)
Co1 N2 C15 C16 3.1(8)
Co1 N3 C16 O2 -173.6(5)
Co1 N3 C16 C15 1.5(9)
Co1 N3 C18 C17 158.4(7)
Co1 N3 C18 C19 -82.9(10)
Co1 N3 C18 C20 36.4(12)
Co1 N4 C23 C21 -50.7(11)
Co1 N4 C23 C22 71.6(10)
Co1 N4 C23 C24 -169.7(6)
Co1 N4 C25 O3 179.5(5)
Co1 N4 C25 C26 0.3(8)
Co1 N5 C26 C25 3.6(7)
Co1 N5 C26 C27 -175.9(5)
Co1 N5 C35 C34 179.4(5)
Co1 N5 C35 C36 2.4(7)
Co1 N6 C36 O4 -177.7(5)
Co1 N6 C36 C35 -0.2(8)
Co1 N6 C38 C37 165.7(6)
Co1 N6 C38 C39 48.4(11)
Co1 N6 C38 C40 -78.2(9)
O1 C5 C6 N2 -177.7(6)
O1 C5 C6 C7 1.7(11)
O2 C17 C18 N3 24.7(8)
O2 C17 C18 C19 -91.8(8)
O2 C17 C18 C20 144.1(7)
O3 C25 C26 N5 178.3(6)
O3 C25 C26 C27 -2.2(11)
O4 C37 C38 N6 19.0(8)
O4 C37 C38 C39 136.1(7)
O4 C37 C38 C40 -96.0(8)
N1 C3 C4 O1 6.4(10)
N1 C5 C6 N2 3.2(9)
N1 C5 C6 C7 -177.5(7)
N2 C6 C7 C8 -5.3(11)
N2 C15 C16 O2 172.0(6)
N2 C15 C16 N3 -3.0(10)
N4 C23 C24 O3 -16.8(8)
N4 C25 C26 N5 -2.5(9)
N4 C25 C26 C27 177.0(7)
N5 C26 C27 C28 -3.8(10)
N5 C35 C36 O4 176.1(6)
N5 C35 C36 N6 -1.4(9)
N7 C12 C13 C9 -3.4(14)
N8 C32 C33 C29 -0.8(15)
C1 C3 C4 O1 123.3(8)
C2 C3 C4 O1 -112.1(9)
C3 N1 C5 O1 -0.2(9)
C3 N1 C5 C6 178.9(6)
C4 O1 C5 N1 4.5(10)
C4 O1 C5 C6 -174.6(8)
C5 O1 C4 C3 -6.6(10)
C5 N1 C3 C1 -120.5(8)
C5 N1 C3 C2 118.4(9)
C5 N1 C3 C4 -4.0(8)
C5 C6 C7 C8 175.4(7)
C6 N2 C15 C14 4.1(10)
C6 N2 C15 C16 -173.8(6)
C6 C7 C8 C9 -175.5(7)
C6 C7 C8 C14 5.9(11)
C7 C8 C9 C10 -45.7(12)
C7 C8 C9 C13 134.1(8)
C7 C8 C14 C15 -1.7(11)
C8 C9 C10 C11 178.6(9)
C8 C9 C13 C12 -177.3(7)
C8 C14 C15 N2 -3.3(11)
C8 C14 C15 C16 174.1(7)
C9 C8 C14 C15 179.7(7)
C9 C10 C11 N7 0.6(17)
C10 C9 C13 C12 2.5(12)
C11 N7 C12 C13 2.7(16)
C12 N7 C11 C10 -1.2(17)
C13 C9 C10 C11 -1.3(14)
C14 C8 C9 C10 132.9(9)
C14 C8 C9 C13 -47.3(11)
C14 C15 C16 O2 -5.6(11)
C14 C15 C16 N3 179.3(7)
C15 N2 C6 C5 179.7(6)
C15 N2 C6 C7 0.3(10)
C16 O2 C17 C18 -22.6(8)
C16 N3 C18 C17 -18.4(8)
C16 N3 C18 C19 100.3(8)
C16 N3 C18 C20 -140.4(8)
C17 O2 C16 N3 12.3(9)
C17 O2 C16 C15 -162.9(7)
C18 N3 C16 O2 4.3(9)
C18 N3 C16 C15 179.3(7)
C21 C23 C24 O3 -134.9(8)
C22 C23 C24 O3 100.0(8)
C23 N4 C25 O3 -1.4(9)
C23 N4 C25 C26 179.4(6)
C24 O3 C25 N4 -10.0(9)
C24 O3 C25 C26 169.2(6)
C25 O3 C24 C23 16.4(8)
C25 N4 C23 C21 130.6(8)
C25 N4 C23 C22 -107.1(8)
C25 N4 C23 C24 11.7(8)
C25 C26 C27 C28 176.8(7)
C26 N5 C35 C34 2.3(10)
C26 N5 C35 C36 -174.7(6)
C26 C27 C28 C29 -175.9(7)
C26 C27 C28 C34 2.8(11)
C27 C28 C29 C30 -42.9(12)
C27 C28 C29 C33 134.9(8)
C27 C28 C34 C35 0.5(10)
C28 C29 C30 C31 -179.7(9)
C28 C29 C33 C32 -178.7(8)
C28 C34 C35 N5 -3.1(10)
C28 C34 C35 C36 173.3(6)
C29 C28 C34 C35 179.2(7)
C29 C30 C31 N8 -3.1(18)
C30 C29 C33 C32 -0.8(13)
C31 N8 C32 C33 0.6(16)
C32 N8 C31 C30 1.5(18)
C33 C29 C30 C31 2.5(14)
C34 C28 C29 C30 138.5(9)
C34 C28 C29 C33 -43.7(11)
C34 C35 C36 O4 -0.6(10)
C34 C35 C36 N6 -178.2(7)
C35 N5 C26 C25 -179.3(6)
C35 N5 C26 C27 1.2(9)
C36 O4 C37 C38 -18.6(8)
C36 N6 C38 C37 -12.8(8)
C36 N6 C38 C39 -130.1(8)
C36 N6 C38 C40 103.4(8)
C37 O4 C36 N6 11.7(8)
C37 O4 C36 C35 -165.9(6)
C38 N6 C36 O4 1.2(8)
C38 N6 C36 C35 178.8(6)
